data_2019939
loop_
_publ_author_name
'Sovago, Ioana'
'Bond, Andrew D.'

_publ_section_title
;
 Expanding the structural landscape of niclosamide: a high <i>Z</i>'
 polymorph, two new solvates and monohydrate H~<i>A~</i>
;
_journal_coeditor_code FA3363
_journal_issue 5
_journal_name_full 'Acta Crystallographica Section C'
_journal_page_first 394
_journal_page_last 401
_journal_paper_doi 10.1107/S2053229615005847
_journal_volume 71
_journal_year 2015
_chemical_formula_iupac 'C13 H8 Cl2 N2 O4 , C3 H6 O'
_chemical_formula_moiety 'C13 H8 Cl2 N2 O4, C3 H6 O'
_chemical_formula_sum 'C16 H14 Cl2 N2 O5'
_chemical_formula_weight 385.19
_chemical_name_common 'niclosamide acetone solvate'
_chemical_name_systematic
;
5-chloro-<i>N</i>-(2-chloro-4-nitrophenyl)-2-hydroxybenzamide--acetone (1/1)
;
_space_group_crystal_system triclinic
_space_group_IT_number 2
_space_group_name_Hall '-P 1'
_space_group_name_H-M_alt 'P -1'
_symmetry_space_group_name_Hall '-P 1'
_symmetry_space_group_name_H-M 'P -1'
_atom_sites_solution_hydrogens mixed
_audit_creation_method SHELXL-2013
_cell_angle_alpha 97.432(5)
_cell_angle_beta 99.390(7)
_cell_angle_gamma 93.071(6)
_cell_formula_units_Z 4
_cell_length_a 7.3426(12)
_cell_length_b 13.165(3)
_cell_length_c 17.457(4)
_cell_measurement_reflns_used 549
_cell_measurement_temperature 120(2)
_cell_measurement_theta_max 21.09
_cell_measurement_theta_min 3.19
_cell_volume 1646.1(6)
_computing_cell_refinement 'SAINT (Bruker, 2012)'
_computing_data_collection 'APEX2 (Bruker, 2012)'
_computing_data_reduction 'SAINT (Bruker, 2012)'
_computing_molecular_graphics 'Mercury (Macrae et al., 2008)'
_computing_publication_material 'SHELXL (Sheldrick, 2015b)'
_computing_structure_refinement 'SHELXL (Sheldrick, 2015b)'
_computing_structure_solution 'SHELXT (Sheldrick, 2015a)'
_diffrn_ambient_temperature 120(2)
_diffrn_measured_fraction_theta_full 0.874
_diffrn_measured_fraction_theta_max 0.874
_diffrn_measurement_device_type 'Bruker Nonius X8 APEXII CCD area-detector'
_diffrn_measurement_method '\w and \f'
_diffrn_radiation_monochromator graphite
_diffrn_radiation_source 'fine-focus sealed tube'
_diffrn_radiation_type MoK\a
_diffrn_radiation_wavelength 0.71073
_diffrn_reflns_av_R_equivalents 0.0780
_diffrn_reflns_limit_h_max 7
_diffrn_reflns_limit_h_min -6
_diffrn_reflns_limit_k_max 13
_diffrn_reflns_limit_k_min -13
_diffrn_reflns_limit_l_max 18
_diffrn_reflns_limit_l_min -17
_diffrn_reflns_number 7324
_diffrn_reflns_theta_full 21.952
_diffrn_reflns_theta_max 21.952
_diffrn_reflns_theta_min 3.584
_exptl_absorpt_coefficient_mu 0.425
_exptl_absorpt_correction_T_max 0.992
_exptl_absorpt_correction_T_min 0.543
_exptl_absorpt_correction_type multi-scan
_exptl_absorpt_process_details '(SADABS; Bruker, 2012)'
_exptl_crystal_colour colourless
_exptl_crystal_density_diffrn 1.554
_exptl_crystal_description plate
_exptl_crystal_F_000 792
_exptl_crystal_size_max 0.150
_exptl_crystal_size_mid 0.050
_exptl_crystal_size_min 0.020
_refine_diff_density_max 0.260
_refine_diff_density_min -0.365
_refine_ls_extinction_method none
_refine_ls_goodness_of_fit_ref 0.924
_refine_ls_hydrogen_treatment mixed
_refine_ls_matrix_type full
_refine_ls_number_parameters 463
_refine_ls_number_reflns 3509
_refine_ls_number_restraints 0
_refine_ls_restrained_S_all 0.924
_refine_ls_R_factor_all 0.1386
_refine_ls_R_factor_gt 0.0525
_refine_ls_shift/su_max 0.000
_refine_ls_shift/su_mean 0.000
_refine_ls_structure_factor_coef Fsqd
_refine_ls_weighting_details 'w = 1/[\s^2^(Fo^2^)+(0.0225P)^2^] where P=(Fo^2^+2Fc^2^)/3'
_refine_ls_weighting_scheme calc
_refine_ls_wR_factor_gt 0.0773
_refine_ls_wR_factor_ref 0.0953
_reflns_number_gt 1825
_reflns_number_total 3509
_reflns_threshold_expression I>2\s(I)
_cod_data_source_file fa3363sup1.cif
_cod_data_source_block niclosamide_acetone
_cod_database_code 2019939
_shelx_space_group_comment
;
The symmetry employed for this shelxl refinement is uniquely defined
by the following loop, which should always be used as a source of
symmetry information in preference to the above space-group names.
They are only intended as comments.
;
_shelx_estimated_absorpt_t_min 0.939
_shelx_estimated_absorpt_t_max 0.992
_shelxl_version_number .2013

loop_
_space_group_symop_operation_xyz
'x, y, z'
'-x, -y, -z'

loop_
_atom_site_type_symbol
_atom_site_label
_atom_site_fract_x
_atom_site_fract_y
_atom_site_fract_z
_atom_site_U_iso_or_equiv
_atom_site_adp_type
_atom_site_calc_flag
_atom_site_occupancy
Cl Cl1A 0.2548(2) 0.38078(11) 0.39333(9) 0.0298(5) Uani d 1
Cl Cl2A -0.0485(2) -0.21813(12) 0.08249(10) 0.0417(6) Uani d 1
O O1A 0.6673(6) 0.2522(3) 0.7017(2) 0.0382(14) Uani d 1
O O2A 0.6363(6) 0.4059(3) 0.6715(2) 0.0351(13) Uani d 1
O O3A 0.2478(6) -0.0164(3) 0.3517(3) 0.0371(14) Uani d 1
O O4A 0.0276(6) 0.2125(4) 0.2275(3) 0.0317(14) Uani d 1
H H4A -0.051(8) 0.247(4) 0.200(3) 0.04(2) Uiso d 1
N N1A 0.6061(7) 0.3118(5) 0.6571(3) 0.0270(15) Uani d 1
N N2A 0.2122(6) 0.1547(4) 0.3577(3) 0.0249(15) Uani d 1
H H2A 0.1642 0.2018 0.3308 0.030 Uiso calc 1
C C1A 0.3057(8) 0.1900(5) 0.4337(4) 0.0205(17) Uani d 1
C C2A 0.3356(8) 0.2969(5) 0.4572(4) 0.0212(17) Uani d 1
C C3A 0.4269(8) 0.3368(5) 0.5305(4) 0.0218(17) Uani d 1
H H3A 0.4416 0.4090 0.5464 0.026 Uiso calc 1
C C4A 0.4978(8) 0.2702(5) 0.5812(4) 0.0231(17) Uani d 1
C C5A 0.4683(8) 0.1649(5) 0.5599(4) 0.0251(18) Uani d 1
H H5A 0.5131 0.1200 0.5960 0.030 Uiso calc 1
C C6A 0.3740(8) 0.1255(4) 0.4865(4) 0.0203(17) Uani d 1
H H6A 0.3556 0.0532 0.4718 0.024 Uiso calc 1
C C7A 0.1860(9) 0.0555(5) 0.3199(4) 0.0235(18) Uani d 1
C C8A 0.0847(8) 0.0388(5) 0.2378(4) 0.0212(17) Uani d 1
C C9A 0.0644(8) -0.0639(5) 0.2012(4) 0.0251(18) Uani d 1
H H9A 0.1128 -0.1165 0.2293 0.030 Uiso calc 1
C C10A -0.0236(9) -0.0877(5) 0.1265(4) 0.0275(18) Uani d 1
C C11A -0.0994(8) -0.0155(5) 0.0819(4) 0.0298(19) Uani d 1
H H11A -0.1634 -0.0344 0.0297 0.036 Uiso calc 1
C C12A -0.0769(8) 0.0856(5) 0.1175(4) 0.0279(18) Uani d 1
H H12A -0.1229 0.1380 0.0886 0.033 Uiso calc 1
C C13A 0.0110(9) 0.1118(5) 0.1942(4) 0.0253(18) Uani d 1
O O5A -0.0998(6) 0.3326(3) 0.1233(3) 0.0393(14) Uani d 1
C C14A -0.0643(9) 0.4265(6) 0.1431(4) 0.0321(19) Uani d 1
C C15A -0.1171(8) 0.5005(5) 0.0873(4) 0.038(2) Uani d 1
H H15A -0.1920 0.4637 0.0391 0.057 Uiso calc 1
H H15B -0.0051 0.5339 0.0748 0.057 Uiso calc 1
H H15C -0.1891 0.5527 0.1111 0.057 Uiso calc 1
C C16A 0.0326(9) 0.4687(4) 0.2221(3) 0.036(2) Uani d 1
H H16A 0.0113 0.4208 0.2589 0.054 Uiso calc 1
H H16B -0.0144 0.5348 0.2386 0.054 Uiso calc 1
H H16C 0.1656 0.4785 0.2216 0.054 Uiso calc 1
Cl Cl1B 0.2364(2) 0.92845(11) 0.61030(9) 0.0304(5) Uani d 1
Cl Cl2B 0.5719(2) 0.42423(12) 0.88875(10) 0.0386(6) Uani d 1
O O1B -0.1591(6) 0.6874(3) 0.2919(3) 0.0451(14) Uani d 1
O O2B -0.1418(6) 0.8507(3) 0.3286(2) 0.0363(13) Uani d 1
O O3B 0.2638(6) 0.5411(3) 0.6325(2) 0.0336(13) Uani d 1
O O4B 0.4806(6) 0.8188(3) 0.7697(3) 0.0287(13) Uani d 1
H H4B 0.498(7) 0.866(4) 0.810(3) 0.014(19) Uiso d 1
O O5B 0.5732(5) 0.9741(3) 0.8882(2) 0.0299(12) Uani d 1
N N1B -0.1067(7) 0.7633(5) 0.3403(3) 0.0254(15) Uani d 1
N N2B 0.2868(6) 0.7136(4) 0.6364(3) 0.0213(14) Uani d 1
H H2B 0.3315 0.7716 0.6661 0.026 Uiso calc 1
C C1B 0.1909(8) 0.7221(4) 0.5621(4) 0.0165(17) Uani d 1
C C2B 0.1581(8) 0.8205(4) 0.5420(4) 0.0211(17) Uani d 1
C C3B 0.0647(8) 0.8350(4) 0.4700(4) 0.0235(17) Uani d 1
H H3B 0.0443 0.9022 0.4579 0.028 Uiso calc 1
C C4B 0.0007(8) 0.7491(5) 0.4153(4) 0.0186(17) Uani d 1
C C5B 0.0289(8) 0.6528(5) 0.4328(4) 0.0222(17) Uani d 1
H H5B -0.0189 0.5950 0.3951 0.027 Uiso calc 1
C C6B 0.1263(9) 0.6379(4) 0.5046(4) 0.0243(18) Uani d 1
H H6B 0.1495 0.5703 0.5150 0.029 Uiso calc 1
C C7B 0.3195(9) 0.6258(5) 0.6685(4) 0.0275(18) Uani d 1
C C8B 0.4250(8) 0.6378(5) 0.7503(4) 0.0215(17) Uani d 1
C C9B 0.4470(8) 0.5451(5) 0.7809(4) 0.0239(18) Uani d 1
H H9B 0.3925 0.4828 0.7500 0.029 Uiso calc 1
C C10B 0.5446(9) 0.5422(4) 0.8536(4) 0.0258(18) Uani d 1
C C11B 0.6184(8) 0.6319(5) 0.9024(4) 0.0261(18) Uani d 1
H H11B 0.6813 0.6298 0.9542 0.031 Uiso calc 1
C C12B 0.5975(8) 0.7235(5) 0.8734(4) 0.0266(18) Uani d 1
H H12B 0.6502 0.7855 0.9051 0.032 Uiso calc 1
C C13B 0.5017(8) 0.7272(5) 0.7992(4) 0.0247(18) Uani d 1
C C14B 0.5372(8) 1.0625(5) 0.8784(4) 0.0286(19) Uani d 1
C C15B 0.5571(8) 1.1444(4) 0.9481(4) 0.034(2) Uani d 1
H H15D 0.5657 1.1123 0.9961 0.051 Uiso calc 1
H H15E 0.4492 1.1853 0.9433 0.051 Uiso calc 1
H H15F 0.6696 1.1891 0.9505 0.051 Uiso calc 1
C C16B 0.4677(8) 1.0901(5) 0.7996(4) 0.039(2) Uani d 1
H H16D 0.4814 1.0332 0.7593 0.058 Uiso calc 1
H H16E 0.5391 1.1518 0.7918 0.058 Uiso calc 1
H H16F 0.3367 1.1035 0.7957 0.058 Uiso calc 1

loop_
_atom_site_aniso_label
_atom_site_aniso_U_11
_atom_site_aniso_U_22
_atom_site_aniso_U_33
_atom_site_aniso_U_12
_atom_site_aniso_U_13
_atom_site_aniso_U_23
Cl1A 0.0360(12) 0.0226(10) 0.0297(11) -0.0015(8) 0.0009(9) 0.0071(8)
Cl2A 0.0427(13) 0.0293(11) 0.0469(13) -0.0099(9) 0.0049(11) -0.0090(9)
O1A 0.055(4) 0.030(3) 0.027(3) 0.001(3) -0.008(3) 0.012(2)
O2A 0.043(3) 0.022(3) 0.036(3) -0.004(2) 0.000(2) -0.002(2)
O3A 0.041(3) 0.023(3) 0.039(3) 0.006(2) -0.014(3) -0.002(2)
O4A 0.036(4) 0.026(3) 0.027(3) 0.005(3) -0.008(3) 0.000(3)
N1A 0.020(4) 0.033(4) 0.025(4) -0.008(3) 0.004(3) -0.005(3)
N2A 0.030(4) 0.017(3) 0.026(4) -0.005(3) 0.004(3) 0.000(3)
C1A 0.014(4) 0.032(5) 0.014(4) -0.003(3) -0.001(3) 0.000(4)
C2A 0.024(5) 0.028(4) 0.013(4) 0.007(3) 0.002(4) 0.006(4)
C3A 0.017(4) 0.025(4) 0.024(5) 0.000(3) 0.004(4) 0.002(4)
C4A 0.016(4) 0.025(4) 0.027(5) -0.004(3) 0.007(4) -0.002(4)
C5A 0.025(5) 0.023(4) 0.029(5) -0.004(3) 0.014(4) 0.000(4)
C6A 0.025(4) 0.012(4) 0.022(4) -0.004(3) -0.001(4) 0.001(4)
C7A 0.022(5) 0.024(5) 0.026(5) -0.007(4) 0.006(4) 0.008(4)
C8A 0.024(5) 0.015(4) 0.025(5) -0.001(3) 0.006(4) 0.005(4)
C9A 0.018(5) 0.030(5) 0.026(5) -0.003(3) 0.007(4) -0.001(4)
C10A 0.023(5) 0.025(4) 0.031(5) -0.012(4) 0.012(4) -0.011(4)
C11A 0.023(5) 0.047(5) 0.016(4) -0.002(4) -0.009(4) 0.011(4)
C12A 0.024(5) 0.028(5) 0.032(5) -0.002(4) 0.008(4) 0.003(4)
C13A 0.027(5) 0.018(5) 0.024(5) -0.011(4) 0.000(4) -0.008(4)
O5A 0.043(3) 0.034(3) 0.038(3) 0.003(3) 0.000(3) 0.004(3)
C14A 0.021(5) 0.038(5) 0.038(5) 0.001(4) 0.009(4) 0.002(5)
C15A 0.034(5) 0.042(5) 0.036(5) -0.007(4) -0.002(4) 0.017(4)
C16A 0.042(5) 0.030(4) 0.029(5) -0.008(4) -0.006(4) -0.003(4)
Cl1B 0.0410(12) 0.0194(10) 0.0285(12) -0.0063(8) 0.0044(9) 0.0002(8)
Cl2B 0.0454(13) 0.0278(11) 0.0399(13) -0.0002(9) -0.0037(10) 0.0101(9)
O1B 0.062(4) 0.030(3) 0.033(3) -0.013(3) -0.012(3) -0.002(3)
O2B 0.049(3) 0.026(3) 0.032(3) 0.006(3) -0.001(3) 0.006(3)
O3B 0.042(3) 0.019(3) 0.030(3) -0.013(2) -0.013(3) 0.000(2)
O4B 0.044(3) 0.013(3) 0.024(3) -0.005(2) 0.001(3) -0.008(3)
O5B 0.036(3) 0.024(3) 0.029(3) -0.011(2) 0.004(2) 0.007(2)
N1B 0.021(4) 0.029(4) 0.027(4) 0.001(3) 0.006(3) 0.003(4)
N2B 0.020(4) 0.016(3) 0.024(4) -0.002(3) -0.004(3) 0.003(3)
C1B 0.016(4) 0.008(4) 0.023(5) -0.005(3) -0.004(4) 0.008(4)
C2B 0.014(4) 0.021(4) 0.024(5) -0.009(3) 0.002(4) -0.007(3)
C3B 0.030(5) 0.015(4) 0.026(5) -0.003(3) 0.006(4) 0.002(4)
C4B 0.008(4) 0.027(5) 0.024(5) 0.006(3) 0.006(4) 0.010(4)
C5B 0.025(5) 0.021(4) 0.019(5) -0.006(3) 0.006(4) -0.002(3)
C6B 0.032(5) 0.017(4) 0.025(5) 0.000(3) 0.009(4) 0.005(4)
C7B 0.029(5) 0.028(5) 0.027(5) 0.003(4) 0.003(4) 0.009(4)
C8B 0.018(4) 0.021(4) 0.025(5) -0.003(3) 0.002(4) 0.007(4)
C9B 0.011(4) 0.028(4) 0.030(5) -0.007(3) 0.002(4) 0.001(4)
C10B 0.024(5) 0.025(4) 0.027(5) 0.001(3) 0.000(4) 0.007(4)
C11B 0.026(5) 0.027(4) 0.021(4) -0.005(4) -0.003(4) 0.000(4)
C12B 0.030(5) 0.026(5) 0.019(5) -0.012(3) -0.004(4) 0.000(4)
C13B 0.021(5) 0.016(4) 0.035(5) -0.012(3) 0.004(4) 0.003(4)
C14B 0.015(4) 0.029(5) 0.043(6) -0.012(4) 0.009(4) 0.012(4)
C15B 0.034(5) 0.029(4) 0.035(5) -0.004(4) -0.002(4) 0.001(4)
C16B 0.028(5) 0.049(5) 0.038(5) 0.003(4) -0.004(4) 0.013(4)

loop_
_atom_type_symbol
_atom_type_description
_atom_type_scat_dispersion_real
_atom_type_scat_dispersion_imag
_atom_type_scat_source
C C 0.0033 0.0016 'International Tables Vol C Tables 4.2.6.8 and 6.1.1.4'
H H 0.0000 0.0000 'International Tables Vol C Tables 4.2.6.8 and 6.1.1.4'
N N 0.0061 0.0033 'International Tables Vol C Tables 4.2.6.8 and 6.1.1.4'
O O 0.0106 0.0060 'International Tables Vol C Tables 4.2.6.8 and 6.1.1.4'
Cl Cl 0.1484 0.1585 'International Tables Vol C Tables 4.2.6.8 and 6.1.1.4'

loop_
_geom_angle_atom_site_label_1
_geom_angle_atom_site_label_2
_geom_angle_atom_site_label_3
_geom_angle
C13A O4A H4A 110(4)
O1A N1A O2A 123.8(5)
O1A N1A C4A 119.0(5)
O2A N1A C4A 117.2(6)
C7A N2A C1A 128.0(6)
C7A N2A H2A 116.0
C1A N2A H2A 116.0
C6A C1A N2A 123.5(6)
C6A C1A C2A 118.2(6)
N2A C1A C2A 118.2(5)
C3A C2A C1A 121.4(5)
C3A C2A Cl1A 118.5(5)
C1A C2A Cl1A 120.1(5)
C2A C3A C4A 118.9(6)
C2A C3A H3A 120.5
C4A C3A H3A 120.5
C5A C4A C3A 120.8(6)
C5A C4A N1A 119.7(6)
C3A C4A N1A 119.4(6)
C6A C5A C4A 119.8(6)
C6A C5A H5A 120.1
C4A C5A H5A 120.1
C5A C6A C1A 120.8(5)
C5A C6A H6A 119.6
C1A C6A H6A 119.6
O3A C7A N2A 121.5(6)
O3A C7A C8A 121.2(6)
N2A C7A C8A 117.3(6)
C13A C8A C9A 117.4(6)
C13A C8A C7A 127.6(6)
C9A C8A C7A 115.0(6)
C10A C9A C8A 120.0(6)
C10A C9A H9A 120.0
C8A C9A H9A 120.0
C9A C10A C11A 123.4(6)
C9A C10A Cl2A 118.9(5)
C11A C10A Cl2A 117.8(5)
C12A C11A C10A 116.5(6)
C12A C11A H11A 121.8
C10A C11A H11A 121.8
C13A C12A C11A 121.2(6)
C13A C12A H12A 119.4
C11A C12A H12A 119.4
O4A C13A C12A 119.3(6)
O4A C13A C8A 119.2(6)
C12A C13A C8A 121.5(6)
O5A C14A C16A 121.4(6)
O5A C14A C15A 121.1(6)
C16A C14A C15A 117.5(6)
C14A C15A H15A 109.5
C14A C15A H15B 109.5
H15A C15A H15B 109.5
C14A C15A H15C 109.5
H15A C15A H15C 109.5
H15B C15A H15C 109.5
C14A C16A H16A 109.5
C14A C16A H16B 109.5
H16A C16A H16B 109.5
C14A C16A H16C 109.5
H16A C16A H16C 109.5
H16B C16A H16C 109.5
C13B O4B H4B 106(3)
O1B N1B O2B 122.9(5)
O1B N1B C4B 118.4(5)
O2B N1B C4B 118.7(5)
C7B N2B C1B 127.5(5)
C7B N2B H2B 116.2
C1B N2B H2B 116.2
N2B C1B C6B 123.9(5)
N2B C1B C2B 119.0(5)
C6B C1B C2B 117.1(5)
C3B C2B C1B 122.4(5)
C3B C2B Cl1B 118.0(5)
C1B C2B Cl1B 119.6(5)
C2B C3B C4B 118.4(6)
C2B C3B H3B 120.8
C4B C3B H3B 120.8
C5B C4B C3B 120.8(6)
C5B C4B N1B 120.2(6)
C3B C4B N1B 118.9(6)
C4B C5B C6B 120.9(6)
C4B C5B H5B 119.5
C6B C5B H5B 119.5
C5B C6B C1B 120.3(6)
C5B C6B H6B 119.9
C1B C6B H6B 119.9
O3B C7B N2B 121.7(6)
O3B C7B C8B 121.3(6)
N2B C7B C8B 117.0(6)
C13B C8B C9B 116.8(6)
C13B C8B C7B 129.1(6)
C9B C8B C7B 114.0(6)
C10B C9B C8B 121.5(6)
C10B C9B H9B 119.2
C8B C9B H9B 119.2
C9B C10B C11B 121.2(6)
C9B C10B Cl2B 120.0(5)
C11B C10B Cl2B 118.8(5)
C12B C11B C10B 117.9(6)
C12B C11B H11B 121.1
C10B C11B H11B 121.1
C11B C12B C13B 121.3(6)
C11B C12B H12B 119.3
C13B C12B H12B 119.3
C12B C13B O4B 121.6(6)
C12B C13B C8B 121.1(6)
O4B C13B C8B 117.3(6)
O5B C14B C16B 122.0(6)
O5B C14B C15B 119.5(6)
C16B C14B C15B 118.5(6)
C14B C15B H15D 109.5
C14B C15B H15E 109.5
H15D C15B H15E 109.5
C14B C15B H15F 109.5
H15D C15B H15F 109.5
H15E C15B H15F 109.5
C14B C16B H16D 109.5
C14B C16B H16E 109.5
H16D C16B H16E 109.5
C14B C16B H16F 109.5
H16D C16B H16F 109.5
H16E C16B H16F 109.5

loop_
_geom_bond_atom_site_label_1
_geom_bond_atom_site_label_2
_geom_bond_distance
Cl1A C2A 1.729(6)
Cl2A C10A 1.775(6)
O1A N1A 1.227(5)
O2A N1A 1.233(5)
O3A C7A 1.228(6)
O4A C13A 1.368(7)
O4A H4A 0.87(5)
N1A C4A 1.453(7)
N2A C7A 1.374(7)
N2A C1A 1.399(7)
N2A H2A 0.88
C1A C6A 1.385(7)
C1A C2A 1.410(7)
C2A C3A 1.367(7)
C3A C4A 1.386(7)
C3A H3A 0.95
C4A C5A 1.384(7)
C5A C6A 1.375(7)
C5A H5A 0.95
C6A H6A 0.95
C7A C8A 1.486(8)
C8A C13A 1.380(7)
C8A C9A 1.407(7)
C9A C10A 1.348(8)
C9A H9A 0.95
C10A C11A 1.388(8)
C11A C12A 1.383(8)
C11A H11A 0.95
C12A C13A 1.379(8)
C12A H12A 0.95
O5A C14A 1.242(7)
C14A C16A 1.467(8)
C14A C15A 1.488(7)
C15A H15A 0.98
C15A H15B 0.98
C15A H15C 0.98
C16A H16A 0.98
C16A H16B 0.98
C16A H16C 0.98
Cl1B C2B 1.738(6)
Cl2B C10B 1.752(6)
O1B N1B 1.224(6)
O2B N1B 1.228(5)
O3B C7B 1.221(7)
O4B C13B 1.378(7)
O4B H4B 0.87(5)
O5B C14B 1.234(6)
N1B C4B 1.453(7)
N2B C7B 1.364(7)
N2B C1B 1.392(6)
N2B H2B 0.88
C1B C6B 1.400(7)
C1B C2B 1.408(7)
C2B C3B 1.372(7)
C3B C4B 1.389(7)
C3B H3B 0.95
C4B C5B 1.361(7)
C5B C6B 1.381(7)
C5B H5B 0.95
C6B H6B 0.95
C7B C8B 1.494(8)
C8B C13B 1.394(8)
C8B C9B 1.400(7)
C9B C10B 1.358(7)
C9B H9B 0.95
C10B C11B 1.391(8)
C11B C12B 1.374(7)
C11B H11B 0.9500
C12B C13B 1.376(7)
C12B H12B 0.95
C14B C16B 1.484(8)
C14B C15B 1.501(8)
C15B H15D 0.98
C15B H15E 0.98
C15B H15F 0.98
C16B H16D 0.98
C16B H16E 0.98
C16B H16F 0.98

loop_
_geom_hbond_atom_site_label_D
_geom_hbond_atom_site_label_H
_geom_hbond_atom_site_label_A
_geom_hbond_distance_DH
_geom_hbond_distance_HA
_geom_hbond_distance_DA
_geom_hbond_angle_DHA
N2A H2A O4A 0.88 1.94 2.671(7) 139.3
N2B H2B O4B 0.88 1.96 2.690(7) 139.2
O4A H4A O5A 0.87(5) 1.87(6) 2.652(6) 149(6)
O4B H4B O5B 0.87(5) 1.83(5) 2.685(6) 169(5)

loop_
_geom_torsion_atom_site_label_1
_geom_torsion_atom_site_label_2
_geom_torsion_atom_site_label_3
_geom_torsion_atom_site_label_4
_geom_torsion
C7A N2A C1A C6A -6.3(10)
C7A N2A C1A C2A 172.2(6)
C6A C1A C2A C3A -1.1(10)
N2A C1A C2A C3A -179.6(5)
C6A C1A C2A Cl1A 179.5(5)
N2A C1A C2A Cl1A 0.9(8)
C1A C2A C3A C4A 2.7(9)
Cl1A C2A C3A C4A -177.8(5)
C2A C3A C4A C5A -3.5(9)
C2A C3A C4A N1A 175.7(5)
O1A N1A C4A C5A -1.2(8)
O2A N1A C4A C5A 176.4(5)
O1A N1A C4A C3A 179.6(6)
O2A N1A C4A C3A -2.9(8)
C3A C4A C5A C6A 2.6(9)
N1A C4A C5A C6A -176.6(5)
C4A C5A C6A C1A -0.9(9)
N2A C1A C6A C5A 178.6(6)
C2A C1A C6A C5A 0.1(9)
C1A N2A C7A O3A -0.3(10)
C1A N2A C7A C8A -178.5(5)
O3A C7A C8A C13A -178.7(6)
N2A C7A C8A C13A -0.5(10)
O3A C7A C8A C9A 0.7(9)
N2A C7A C8A C9A 179.0(5)
C13A C8A C9A C10A 0.2(9)
C7A C8A C9A C10A -179.3(6)
C8A C9A C10A C11A -0.6(10)
C8A C9A C10A Cl2A -179.4(5)
C9A C10A C11A C12A 1.5(10)
Cl2A C10A C11A C12A -179.6(5)
C10A C11A C12A C13A -2.1(9)
C11A C12A C13A O4A -178.9(6)
C11A C12A C13A C8A 1.9(10)
C9A C8A C13A O4A 180.0(5)
C7A C8A C13A O4A -0.6(10)
C9A C8A C13A C12A -0.9(10)
C7A C8A C13A C12A 178.6(6)
C7B N2B C1B C6B -6.4(9)
C7B N2B C1B C2B 174.7(6)
N2B C1B C2B C3B -180.0(6)
C6B C1B C2B C3B 1.0(9)
N2B C1B C2B Cl1B -0.4(8)
C6B C1B C2B Cl1B -179.4(5)
C1B C2B C3B C4B 0.0(9)
Cl1B C2B C3B C4B -179.6(5)
C2B C3B C4B C5B 0.4(9)
C2B C3B C4B N1B 176.9(5)
O1B N1B C4B C5B -5.0(8)
O2B N1B C4B C5B 174.6(5)
O1B N1B C4B C3B 178.5(6)
O2B N1B C4B C3B -2.0(8)
C3B C4B C5B C6B -1.7(9)
N1B C4B C5B C6B -178.2(5)
C4B C5B C6B C1B 2.8(9)
N2B C1B C6B C5B 178.7(5)
C2B C1B C6B C5B -2.3(9)
C1B N2B C7B O3B 0.0(10)
C1B N2B C7B C8B -179.3(5)
O3B C7B C8B C13B 178.5(7)
N2B C7B C8B C13B -2.1(10)
O3B C7B C8B C9B -1.9(9)
N2B C7B C8B C9B 177.5(5)
C13B C8B C9B C10B -2.4(9)
C7B C8B C9B C10B 177.9(6)
C8B C9B C10B C11B 3.5(10)
C8B C9B C10B Cl2B -178.9(5)
C9B C10B C11B C12B -3.1(10)
Cl2B C10B C11B C12B 179.2(5)
C10B C11B C12B C13B 2.0(9)
C11B C12B C13B O4B -179.9(6)
C11B C12B C13B C8B -1.1(10)
C9B C8B C13B C12B 1.3(9)
C7B C8B C13B C12B -179.1(6)
C9B C8B C13B O4B -179.9(5)
C7B C8B C13B O4B -0.3(10)

_cod_database_fobs_code 2019939
